data_7010617
loop_
_publ_author_name
'Christoph Aubauer'
'Martin Kaupp'
'Thomas M. Klap\"otke'
'Heinrich N\"oth'
'Holger Piotrowski'
'Wolfgang Schnick'
'J\"urgen Senker'
'Max Suter'

_publ_section_title
;
 Characterisation of the tetrahalophosphonium cations
 PBrnI4&#x00A0;&#x2212;&#x00A0;n+
 (0&#x00A0;&#x2264;&#x00A0;n&#x00A0;&#x2264;&#x00A0;4) by 31P MAS NMR,
 IR and Raman spectroscopy and the crystal structures of
 PI4+AlCl4&#x2212;, PI4+AlBr4&#x2212; and PI4+GaI4&#x2212;
;
_journal_issue 12
_journal_name_full 'J. Chem. Soc., Dalton Trans.'
_journal_page_first 1880
_journal_page_last 1889
_journal_paper_doi 10.1039/b101197i
_journal_year 2001
_chemical_compound_source
;
crystal provided by C. Aubauer
;
_chemical_formula_moiety '(Ga I4), (P I4)'
_chemical_formula_sum 'Ga I8 P'
_chemical_formula_weight 1115.932
_chemical_name_common (PI4)(GaI4)
_chemical_name_systematic tetraiodophosphonium-tetraiodogallate
_space_group_IT_number 33
_symmetry_cell_setting orthorhombic
_symmetry_Int_Tables_number 33
_symmetry_space_group_name_Hall 'P 2c -2n'
_symmetry_space_group_name_H-M 'P n a 21'
_atom_sites_solution_hydrogens geom
_atom_sites_solution_primary direct
_atom_sites_solution_secondary difmap
_audit_block_code GaI4_PI4_e187_klapoetke
_audit_creation_date 08-Aug-00
_audit_creation_method 'form98_1/compatible with shelxl97-2'
_cell_angle_alpha 90
_cell_angle_beta 90
_cell_angle_gamma 90
_cell_formula_units_Z 4
_cell_length_a 11.0101(7)
_cell_length_b 10.4007(7)
_cell_length_c 15.1835(9)
_cell_measurement_reflns_used 5000
_cell_measurement_temperature 200(3)
_cell_measurement_theta_max 28.0
_cell_measurement_theta_min 2.4
_cell_volume 1738.70(19)
_computing_cell_refinement 'Stoe IPDS software (Darmstadt, Germany)'
_computing_data_collection 'Stoe IPDS software (Darmstadt, Germany)'
_computing_data_reduction 'Stoe IPDS software (Darmstadt, Germany)'
_computing_structure_refinement 'SHELXL-97 (G. M. Sheldrick. University of G\"ottingen, 97-2 version)'
_computing_structure_solution
;
SIR97 (Cascarano et al.,Acta Crystallogr., Sect A, 1996, C79)
;
_diffrn_ambient_temperature 200(3)
_diffrn_measured_fraction_theta_full 0.993
_diffrn_measured_fraction_theta_max 0.993
_diffrn_measurement_device 'image-plate area detector'
_diffrn_measurement_device_type 'Stoe IPDS'
_diffrn_measurement_method 'area detection'
_diffrn_radiation_collimation '0.5 mm collimator'
_diffrn_radiation_monochromator graphite
_diffrn_radiation_source 'fine-focus sealed tube'
_diffrn_radiation_type MoK\a
_diffrn_radiation_wavelength 0.71073
_diffrn_reflns_av_R_equivalents 0.0527
_diffrn_reflns_av_sigmaI/netI 0.0647
_diffrn_reflns_limit_h_max 14
_diffrn_reflns_limit_h_min -14
_diffrn_reflns_limit_k_max 13
_diffrn_reflns_limit_k_min -12
_diffrn_reflns_limit_l_max 18
_diffrn_reflns_limit_l_min -19
_diffrn_reflns_number 9490
_diffrn_reflns_theta_full 27.95
_diffrn_reflns_theta_max 27.95
_diffrn_reflns_theta_min 2.37
_diffrn_source_current 50_mA
_diffrn_source_power 2.75_kW
_diffrn_source_type 'Spellman DF4 Series'
_diffrn_source_voltage 55_kV
_exptl_absorpt_coefficient_mu 15.839
_exptl_absorpt_correction_T_max 0.3692
_exptl_absorpt_correction_T_min 0.0640
_exptl_absorpt_correction_type numerical
_exptl_absorpt_process_details 'XRed, rev. 1.09, Stoe (Darmstadt, Germany)'
_exptl_crystal_colour red
_exptl_crystal_density_diffrn 4.263(3)
_exptl_crystal_density_method 'not measured'
_exptl_crystal_description rod
_exptl_crystal_F_000 1880
_exptl_crystal_size_max 0.25
_exptl_crystal_size_mid 0.10
_exptl_crystal_size_min 0.10
_refine_diff_density_max 0.981
_refine_diff_density_min -1.753
_refine_diff_density_rms 0.338
_refine_ls_abs_structure_details 'Flack H D (1983), Acta Cryst. A39, 876-881'
_refine_ls_abs_structure_Flack 0.02(5)
_refine_ls_extinction_method none
_refine_ls_goodness_of_fit_ref 0.941
_refine_ls_matrix_type full
_refine_ls_number_parameters 91
_refine_ls_number_reflns 3879
_refine_ls_number_restraints 1
_refine_ls_restrained_S_all 0.941
_refine_ls_R_factor_all 0.0516
_refine_ls_R_factor_gt 0.0377
_refine_ls_shift/su_max 0.000
_refine_ls_shift/su_mean 0.000
_refine_ls_structure_factor_coef Fsqd
_refine_ls_weighting_details 'calc w=1/[\s^2^(Fo^2^)+(0.0389P)^2^+0.0000P] where P=(Fo^2^+2Fc^2^)/3'
_refine_ls_weighting_scheme calc
_refine_ls_wR_factor_gt 0.0758
_refine_ls_wR_factor_ref 0.0785
_reflns_number_gt 3142
_reflns_number_total 3879
_reflns_threshold_expression >2sigma(I)
_cod_data_source_file b101197i.txt
_cod_data_source_block e187
_cod_database_code 7010617

loop_
_symmetry_equiv_pos_as_xyz
'x, y, z'
'-x, -y, z+1/2'
'-x+1/2, y+1/2, z+1/2'
'x+1/2, -y+1/2, z'

loop_
_atom_site_label
_atom_site_type_symbol
_atom_site_fract_x
_atom_site_fract_y
_atom_site_fract_z
_atom_site_U_iso_or_equiv
_atom_site_adp_type
_atom_site_occupancy
_atom_site_symmetry_multiplicity
_atom_site_calc_flag
_atom_site_refinement_flags
_atom_site_disorder_assembly
_atom_site_disorder_group
P P -0.0464(2) -0.5105(4) 0.2044(2) 0.0256(7) Uani 1 1 d . . .
I1 I 0.03737(7) -0.62645(9) 0.08063(6) 0.0306(2) Uani 1 1 d . . .
I2 I 0.06505(7) -0.57903(10) 0.33380(6) 0.0334(2) Uani 1 1 d . . .
I3 I -0.26105(6) -0.54865(10) 0.22338(6) 0.0319(2) Uani 1 1 d . . .
I4 I -0.01725(10) -0.28570(11) 0.18497(8) 0.0513(3) Uani 1 1 d . . .
Ga Ga 0.40830(10) -0.50231(14) 0.41342(9) 0.0210(3) Uani 1 1 d . . .
I5 I 0.42975(6) -0.56122(9) 0.24958(5) 0.02693(19) Uani 1 1 d . . .
I6 I 0.60787(7) -0.50031(10) 0.49336(6) 0.03190(19) Uani 1 1 d . . .
I7 I 0.30189(8) -0.28604(9) 0.42190(7) 0.0371(2) Uani 1 1 d . . .
I8 I 0.27157(8) -0.67136(11) 0.48364(7) 0.0427(3) Uani 1 1 d . . .

loop_
_atom_site_aniso_label
_atom_site_aniso_U_11
_atom_site_aniso_U_22
_atom_site_aniso_U_33
_atom_site_aniso_U_23
_atom_site_aniso_U_13
_atom_site_aniso_U_12
P 0.0234(12) 0.0288(19) 0.0245(16) -0.0047(15) 0.0053(12) -0.0064(12)
I1 0.0333(4) 0.0347(5) 0.0240(4) -0.0062(4) 0.0047(3) -0.0025(4)
I2 0.0313(4) 0.0426(6) 0.0264(4) -0.0046(4) -0.0003(3) -0.0106(4)
I3 0.0246(3) 0.0371(5) 0.0339(5) -0.0006(4) 0.0059(3) -0.0042(3)
I4 0.0592(6) 0.0307(6) 0.0639(9) 0.0001(5) -0.0007(5) -0.0169(5)
Ga 0.0240(5) 0.0208(7) 0.0182(7) -0.0018(6) 0.0014(5) -0.0026(5)
I5 0.0280(3) 0.0328(5) 0.0200(4) -0.0062(4) 0.0035(3) -0.0004(3)
I6 0.0287(3) 0.0337(5) 0.0333(5) 0.0010(5) -0.0086(3) -0.0019(3)
I7 0.0424(4) 0.0302(5) 0.0389(5) -0.0131(5) -0.0120(4) 0.0109(4)
I8 0.0409(4) 0.0525(7) 0.0346(5) 0.0174(5) -0.0032(4) -0.0219(4)

loop_
_atom_type_symbol
_atom_type_description
_atom_type_scat_dispersion_real
_atom_type_scat_dispersion_imag
_atom_type_scat_source
P P 0.1023 0.0942 'International Tables Vol C Tables 4.2.6.8 and 6.1.1.4'
Ga Ga 0.2307 1.6083 'International Tables Vol C Tables 4.2.6.8 and 6.1.1.4'
I I -0.4742 1.8119 'International Tables Vol C Tables 4.2.6.8 and 6.1.1.4'

loop_
_exptl_crystal_face_index_h
_exptl_crystal_face_index_k
_exptl_crystal_face_index_l
_exptl_crystal_face_perp_dist
0 -1 -1 0.0170
0 1 1 0.0570
0 1 -1 0.0430
1 0 0 0.1220
-1 0 0 0.1330
0 0 1 0.0400

loop_
_geom_angle_atom_site_label_1
_geom_angle_atom_site_label_2
_geom_angle_atom_site_label_3
_geom_angle
_geom_angle_site_symmetry_1
_geom_angle_site_symmetry_3
_geom_angle_publ_flag
I4 P I3 107.97(14) . . ?
I4 P I1 110.04(14) . . ?
I3 P I1 112.62(14) . . ?
I4 P I2 108.75(14) . . ?
I3 P I2 110.53(14) . . ?
I1 P I2 106.89(13) . . ?
I6 Ga I7 111.83(6) . . ?
I6 Ga I8 108.69(6) . . ?
I7 Ga I8 108.50(6) . . ?
I6 Ga I5 112.90(5) . . ?
I7 Ga I5 107.60(6) . . ?
I8 Ga I5 107.12(6) . . ?

loop_
_geom_bond_atom_site_label_1
_geom_bond_atom_site_label_2
_geom_bond_distance
_geom_bond_site_symmetry_2
_geom_bond_publ_flag
P I4 2.378(4) . ?
P I3 2.414(3) . ?
P I1 2.416(4) . ?
P I2 2.423(4) . ?
Ga I6 2.5103(13) . ?
Ga I7 2.5395(17) . ?
Ga I8 2.5484(16) . ?
Ga I5 2.5728(16) . ?

loop_
_geom_contact_atom_site_label_1
_geom_contact_atom_site_label_2
_geom_contact_distance
_geom_contact_site_symmetry_1
_geom_contact_site_symmetry_2
_geom_contact_publ_flag
? ? ? ? ? ?

loop_
_geom_hbond_atom_site_label_D
_geom_hbond_atom_site_label_H
_geom_hbond_atom_site_label_A
_geom_hbond_distance_DH
_geom_hbond_distance_HA
_geom_hbond_distance_DA
_geom_hbond_angle_DHA
_geom_hbond_site_symmetry_A
_geom_hbond_publ_flag
? ? ? ? ? ? ? ? ?

loop_
_geom_torsion_atom_site_label_1
_geom_torsion_atom_site_label_2
_geom_torsion_atom_site_label_3
_geom_torsion_atom_site_label_4
_geom_torsion
_geom_torsion_site_symmetry_1
_geom_torsion_site_symmetry_2
_geom_torsion_site_symmetry_3
_geom_torsion_site_symmetry_4
_geom_torsion_publ_flag
? ? ? ? ? ? ? ? ? ?
